data_7110571
loop_
_publ_author_name
'Batsanov, Andrei S.'
'Brooke, Gerald M.'
'Holling, Darren'
'Kenwright, Alan M.'

_publ_section_title
;
 Pyrolysis reactions of 4-nonafluorobiphenyl prop-2-enyl ether: a
 remarkable rearrangement reaction
;
_journal_issue 16
_journal_name_full 'Chemical Communications'
_journal_page_first 1549
_journal_paper_doi 10.1039/a903209f
_journal_year 1999
_chemical_formula_sum 'C15 H5 F9 O'
_chemical_formula_weight 372.19
_chemical_name_systematic
; 
 ? 
;
_space_group_IT_number 13
_symmetry_cell_setting monoclinic
_symmetry_space_group_name_Hall '-P 2yc'
_symmetry_space_group_name_H-M 'P 1 2/c 1'
_atom_sites_solution_hydrogens difmap
_atom_sites_solution_primary direct
_atom_sites_solution_secondary difmap
_audit_creation_method SHELXL-97
_cell_angle_alpha 90.00
_cell_angle_beta 108.413(6)
_cell_angle_gamma 90.00
_cell_formula_units_Z 8
_cell_length_a 13.4461(15)
_cell_length_b 11.0332(14)
_cell_length_c 19.2485(13)
_cell_measurement_reflns_used 25
_cell_measurement_temperature 150(2)
_cell_measurement_theta_max 27
_cell_measurement_theta_min 22
_cell_volume 2709.4(5)
_computing_cell_refinement AFC/MSC
_computing_data_collection AFC/MSC
_computing_data_reduction TEXSAN
_computing_molecular_graphics SHELXTL
_computing_publication_material SHELXTL
_computing_structure_refinement 'SHELXL-97 (Sheldrick, 1997)'
_computing_structure_solution 'SHELXS-97 (Sheldrick, 1990)'
_diffrn_ambient_temperature 150(2)
_diffrn_measured_fraction_theta_full 0.854
_diffrn_measured_fraction_theta_max 0.854
_diffrn_measurement_device_type 'Rigaku AFC6S 4-circle diffractometer'
_diffrn_measurement_method '2\q/\w scans'
_diffrn_radiation_monochromator graphite
_diffrn_radiation_source 'fine-focus sealed tube'
_diffrn_radiation_type CuK\a
_diffrn_radiation_wavelength 1.54184
_diffrn_reflns_av_R_equivalents 0.0288
_diffrn_reflns_av_sigmaI/netI 0.0425
_diffrn_reflns_limit_h_max 16
_diffrn_reflns_limit_h_min -1
_diffrn_reflns_limit_k_max 12
_diffrn_reflns_limit_k_min -1
_diffrn_reflns_limit_l_max 21
_diffrn_reflns_limit_l_min -23
_diffrn_reflns_number 5009
_diffrn_reflns_theta_full 67.50
_diffrn_reflns_theta_max 67.50
_diffrn_reflns_theta_min 3.46
_diffrn_standards_decay_% 2.5
_diffrn_standards_interval_count 150
_diffrn_standards_number 3
_exptl_absorpt_coefficient_mu 1.812
_exptl_absorpt_correction_T_max 1.0000
_exptl_absorpt_correction_T_min 0.8667
_exptl_absorpt_correction_type none
_exptl_absorpt_process_details 'T_max,min from psi-scans'
_exptl_crystal_colour colorless
_exptl_crystal_density_diffrn 1.825
_exptl_crystal_density_method 'not measured'
_exptl_crystal_description prism
_exptl_crystal_F_000 1472
_exptl_crystal_size_max 0.35
_exptl_crystal_size_mid 0.15
_exptl_crystal_size_min 0.08
_refine_diff_density_max 0.225
_refine_diff_density_min -0.236
_refine_diff_density_rms 0.055
_refine_ls_extinction_coef 0.00048(6)
_refine_ls_extinction_expression Fc^*^=kFc[1+0.001xFc^2^\l^3^/sin(2\q)]^-1/4^
_refine_ls_extinction_method SHELXL
_refine_ls_goodness_of_fit_ref 1.094
_refine_ls_hydrogen_treatment refall
_refine_ls_matrix_type full
_refine_ls_number_parameters 492
_refine_ls_number_reflns 4172
_refine_ls_number_restraints 0
_refine_ls_restrained_S_all 1.094
_refine_ls_R_factor_all 0.0648
_refine_ls_R_factor_gt 0.0462
_refine_ls_shift/su_max 0.000
_refine_ls_shift/su_mean 0.000
_refine_ls_structure_factor_coef Fsqd
_refine_ls_weighting_details 'calc w=1/[\s^2^(Fo^2^)+(0.0274P)^2^+3.5829P] where P=(Fo^2^+2Fc^2^)/3'
_refine_ls_weighting_scheme calc
_refine_ls_wR_factor_gt 0.1000
_refine_ls_wR_factor_ref 0.1086
_reflns_number_gt 3238
_reflns_number_total 4172
_reflns_threshold_expression >2sigma(I)
_cod_data_source_file 903209fsup1.cif
_cod_data_source_block (16)
_cod_depositor_comments
;
The following automatic conversions were performed:

'_symmetry_cell_setting' value 'Monoclinic' changed to 'monoclinic'
according to /home/saulius/struct/CIF-dictionaries/cif_core.dic
dictionary named 'cif_core.dic' version 2.4.2 from 2011-04-26.

Automatic conversion script
Id: cif_fix_values 1891 2012-01-12 08:04:46Z andrius 
;
_cod_original_sg_symbol_H-M P2/c
_cod_database_code 7110571

loop_
_symmetry_equiv_pos_as_xyz
'x, y, z'
'-x, y, -z+1/2'
'-x, -y, -z'
'x, -y, z-1/2'

loop_
_atom_site_label
_atom_site_type_symbol
_atom_site_fract_x
_atom_site_fract_y
_atom_site_fract_z
_atom_site_U_iso_or_equiv
_atom_site_adp_type
_atom_site_occupancy
_atom_site_symmetry_multiplicity
_atom_site_calc_flag
O1 O 0.56889(19) 0.9383(2) 0.19298(13) 0.0375(6) Uani 1 1 d
F2 F 0.39724(16) 1.1097(2) 0.15325(13) 0.0537(6) Uani 1 1 d
F5 F 0.72666(18) 1.32607(19) 0.01231(11) 0.0468(6) Uani 1 1 d
F6 F 0.70319(17) 1.09215(18) -0.00818(10) 0.0392(5) Uani 1 1 d
F7A F 0.75950(14) 1.07567(18) 0.24019(9) 0.0337(5) Uani 1 1 d
F12 F 0.90406(14) 0.95964(17) 0.18066(11) 0.0357(5) Uani 1 1 d
F13 F 0.94627(15) 0.72182(19) 0.17417(11) 0.0393(5) Uani 1 1 d
F14 F 0.79598(16) 0.56809(17) 0.09540(11) 0.0361(5) Uani 1 1 d
F15 F 0.59998(15) 0.65171(18) 0.02456(11) 0.0410(5) Uani 1 1 d
F16 F 0.55589(14) 0.88929(18) 0.03093(11) 0.0390(5) Uani 1 1 d
C1 C 0.5772(3) 1.0444(3) 0.17954(17) 0.0292(8) Uani 1 1 d
C2 C 0.4978(3) 1.1382(3) 0.16157(19) 0.0330(8) Uani 1 1 d
C3 C 0.5367(3) 1.2484(4) 0.15993(19) 0.0354(9) Uani 1 1 d
H3 H 0.494(3) 1.325(4) 0.147(2) 0.046(11) Uiso 1 1 d
C3A C 0.6539(3) 1.2445(3) 0.17740(19) 0.0287(7) Uani 1 1 d
H3A H 0.686(2) 1.277(3) 0.2288(18) 0.027(9) Uiso 1 1 d
C4 C 0.6957(3) 1.3215(3) 0.1272(2) 0.0337(8) Uani 1 1 d
H41 H 0.669(3) 1.405(4) 0.1252(19) 0.039(10) Uiso 1 1 d
H42 H 0.772(3) 1.321(4) 0.148(2) 0.051(12) Uiso 1 1 d
C5 C 0.6679(3) 1.2693(3) 0.05117(19) 0.0318(8) Uani 1 1 d
H5 H 0.599(3) 1.283(4) 0.028(2) 0.039(11) Uiso 1 1 d
C6 C 0.6929(3) 1.1358(3) 0.05485(17) 0.0282(8) Uani 1 1 d
C7 C 0.7033(2) 1.0635(3) 0.11016(17) 0.0238(7) Uani 1 1 d
C7A C 0.6784(2) 1.1074(3) 0.17710(16) 0.0251(7) Uani 1 1 d
C11 C 0.7278(2) 0.9316(3) 0.10663(16) 0.0240(7) Uani 1 1 d
C12 C 0.8276(2) 0.8855(3) 0.14209(17) 0.0259(7) Uani 1 1 d
C13 C 0.8502(2) 0.7643(3) 0.13895(17) 0.0273(7) Uani 1 1 d
C14 C 0.7741(3) 0.6855(3) 0.09949(17) 0.0271(7) Uani 1 1 d
C15 C 0.6748(3) 0.7284(3) 0.06366(17) 0.0283(7) Uani 1 1 d
C16 C 0.6534(2) 0.8500(3) 0.06743(17) 0.0268(7) Uani 1 1 d
O1' O 0.38493(18) 0.4422(2) 0.20451(13) 0.0381(6) Uani 1 1 d
F2' F 0.49403(16) 0.6243(2) 0.14586(12) 0.0525(6) Uani 1 1 d
F5' F 0.03037(16) 0.83354(18) 0.06292(11) 0.0411(5) Uani 1 1 d
F6' F 0.03451(16) 0.60909(18) 0.02749(11) 0.0452(6) Uani 1 1 d
F7A' F 0.24148(15) 0.55865(18) 0.26266(9) 0.0334(5) Uani 1 1 d
F12' F 0.00977(16) 0.46256(19) 0.18381(12) 0.0441(5) Uani 1 1 d
F13' F -0.04680(18) 0.2274(2) 0.16878(14) 0.0567(7) Uani 1 1 d
F14' F 0.04940(18) 0.07242(19) 0.10104(14) 0.0544(6) Uani 1 1 d
F15' F 0.19847(17) 0.15466(19) 0.04541(11) 0.0466(6) Uani 1 1 d
F16' F 0.25529(15) 0.39014(19) 0.06039(10) 0.0373(5) Uani 1 1 d
C1' C 0.3578(2) 0.5467(3) 0.19166(16) 0.0290(8) Uani 1 1 d
C2' C 0.4096(3) 0.6463(4) 0.16700(18) 0.0339(9) Uani 1 1 d
C3' C 0.3684(3) 0.7523(4) 0.17334(18) 0.0319(8) Uani 1 1 d
H3' H 0.392(2) 0.830(3) 0.1637(17) 0.025(9) Uiso 1 1 d
C3A' C 0.2783(3) 0.7402(3) 0.20316(17) 0.0279(7) Uani 1 1 d
H3A' H 0.307(2) 0.759(3) 0.2572(17) 0.022(8) Uiso 1 1 d
C4' C 0.1835(3) 0.8191(3) 0.16666(19) 0.0316(8) Uani 1 1 d
H41' H 0.132(3) 0.813(3) 0.1943(18) 0.027(9) Uiso 1 1 d
H42' H 0.203(2) 0.902(3) 0.1655(17) 0.024(9) Uiso 1 1 d
C5' C 0.1287(3) 0.7791(3) 0.08902(18) 0.0290(8) Uani 1 1 d
H5' H 0.166(3) 0.802(3) 0.0577(18) 0.025(9) Uiso 1 1 d
C6' C 0.1128(2) 0.6450(3) 0.08623(17) 0.0270(7) Uani 1 1 d
C7' C 0.1655(2) 0.5640(3) 0.13404(16) 0.0218(7) Uani 1 1 d
C7A' C 0.2571(2) 0.6023(3) 0.19869(15) 0.0240(7) Uani 1 1 d
C11' C 0.1378(2) 0.4325(3) 0.12569(16) 0.0238(7) Uani 1 1 d
C12' C 0.0595(3) 0.3871(3) 0.15179(18) 0.0305(8) Uani 1 1 d
C13' C 0.0304(3) 0.2672(3) 0.1441(2) 0.0365(9) Uani 1 1 d
C14' C 0.0779(3) 0.1895(3) 0.1091(2) 0.0369(9) Uani 1 1 d
C15' C 0.1548(3) 0.2305(3) 0.08159(18) 0.0317(8) Uani 1 1 d
C16' C 0.1827(2) 0.3510(3) 0.08984(16) 0.0271(7) Uani 1 1 d

loop_
_atom_site_aniso_label
_atom_site_aniso_U_11
_atom_site_aniso_U_22
_atom_site_aniso_U_33
_atom_site_aniso_U_23
_atom_site_aniso_U_13
_atom_site_aniso_U_12
O1 0.0403(14) 0.0279(15) 0.0489(14) 0.0065(12) 0.0209(12) -0.0002(12)
F2 0.0274(11) 0.0624(16) 0.0746(16) 0.0163(13) 0.0208(11) 0.0061(11)
F5 0.0731(16) 0.0282(12) 0.0497(12) 0.0060(10) 0.0346(12) -0.0061(11)
F6 0.0632(14) 0.0289(11) 0.0321(10) -0.0015(9) 0.0245(10) 0.0011(10)
F7A 0.0326(10) 0.0391(12) 0.0250(9) 0.0015(9) 0.0030(8) 0.0040(9)
F12 0.0267(10) 0.0288(11) 0.0465(11) -0.0045(10) 0.0044(9) -0.0035(9)
F13 0.0298(10) 0.0363(12) 0.0470(12) 0.0021(10) 0.0053(9) 0.0111(10)
F14 0.0474(12) 0.0197(11) 0.0439(11) -0.0005(9) 0.0183(9) 0.0052(9)
F15 0.0359(11) 0.0307(12) 0.0531(12) -0.0149(10) 0.0094(10) -0.0088(10)
F16 0.0259(10) 0.0334(12) 0.0492(12) -0.0063(10) -0.0005(9) 0.0036(9)
C1 0.0293(18) 0.033(2) 0.0258(16) 0.0010(15) 0.0100(14) 0.0005(16)
C2 0.0220(17) 0.039(2) 0.0404(19) 0.0054(17) 0.0130(14) 0.0068(17)
C3 0.038(2) 0.033(2) 0.0390(19) 0.0057(17) 0.0175(16) 0.0115(19)
C3A 0.0332(18) 0.0208(18) 0.0329(17) -0.0038(15) 0.0119(15) 0.0011(16)
C4 0.041(2) 0.022(2) 0.0389(19) -0.0009(16) 0.0141(17) -0.0008(18)
C5 0.039(2) 0.026(2) 0.0337(18) 0.0038(16) 0.0154(16) 0.0001(18)
C6 0.0299(17) 0.0286(19) 0.0275(16) -0.0049(15) 0.0112(14) -0.0019(16)
C7 0.0212(15) 0.0209(17) 0.0299(16) -0.0023(14) 0.0091(13) 0.0004(15)
C7A 0.0224(16) 0.0289(19) 0.0221(15) 0.0009(14) 0.0044(12) 0.0016(15)
C11 0.0251(16) 0.0224(18) 0.0255(15) 0.0007(14) 0.0096(13) 0.0009(15)
C12 0.0231(16) 0.0234(19) 0.0306(16) -0.0002(15) 0.0076(13) -0.0044(15)
C13 0.0246(17) 0.030(2) 0.0277(16) 0.0016(15) 0.0082(13) 0.0072(16)
C14 0.0374(19) 0.0183(17) 0.0296(16) 0.0006(14) 0.0161(15) 0.0014(16)
C15 0.0286(17) 0.0247(18) 0.0305(16) -0.0040(15) 0.0078(14) -0.0054(16)
C16 0.0219(16) 0.028(2) 0.0303(16) 0.0021(15) 0.0072(13) 0.0043(16)
O1' 0.0326(13) 0.0364(16) 0.0394(13) -0.0016(12) 0.0032(11) 0.0074(13)
F2' 0.0327(11) 0.0720(17) 0.0600(14) 0.0034(13) 0.0249(10) 0.0022(12)
F5' 0.0397(12) 0.0237(11) 0.0452(11) -0.0028(9) -0.0077(9) 0.0057(10)
F6' 0.0487(13) 0.0276(11) 0.0367(11) -0.0036(9) -0.0188(9) -0.0003(10)
F7A' 0.0404(11) 0.0373(12) 0.0220(9) 0.0030(8) 0.0093(8) -0.0018(10)
F12' 0.0429(12) 0.0349(12) 0.0656(14) -0.0033(11) 0.0327(11) 0.0006(10)
F13' 0.0479(13) 0.0402(14) 0.0916(18) 0.0080(13) 0.0355(13) -0.0133(12)
F14' 0.0586(15) 0.0190(11) 0.0763(16) 0.0000(11) 0.0082(12) -0.0084(11)
F15' 0.0547(14) 0.0334(12) 0.0483(12) -0.0126(10) 0.0115(10) 0.0102(11)
F16' 0.0407(11) 0.0402(12) 0.0356(10) -0.0080(9) 0.0188(9) -0.0012(10)
C1' 0.0235(16) 0.035(2) 0.0215(15) -0.0035(15) -0.0024(12) 0.0028(16)
C2' 0.0218(17) 0.046(2) 0.0346(18) -0.0013(17) 0.0100(14) -0.0029(18)
C3' 0.0265(17) 0.033(2) 0.0310(17) 0.0029(16) 0.0017(14) -0.0104(18)
C3A' 0.0262(16) 0.0269(19) 0.0268(16) -0.0051(15) 0.0030(13) -0.0051(16)
C4' 0.036(2) 0.022(2) 0.0331(18) -0.0065(16) 0.0051(16) -0.0027(17)
C5' 0.0309(18) 0.0224(18) 0.0290(17) 0.0003(15) 0.0026(15) 0.0035(16)
C6' 0.0257(17) 0.0254(19) 0.0248(15) -0.0032(14) 0.0007(13) -0.0012(15)
C7' 0.0199(15) 0.0208(17) 0.0244(15) -0.0041(14) 0.0067(12) -0.0025(14)
C7A' 0.0270(16) 0.0270(19) 0.0166(14) 0.0006(13) 0.0050(12) -0.0031(15)
C11' 0.0251(16) 0.0206(18) 0.0220(14) 0.0010(13) 0.0021(12) 0.0005(15)
C12' 0.0301(18) 0.029(2) 0.0327(17) 0.0002(15) 0.0097(14) 0.0036(16)
C13' 0.0309(18) 0.029(2) 0.048(2) 0.0030(18) 0.0100(16) -0.0053(17)
C14' 0.037(2) 0.020(2) 0.044(2) 0.0039(17) -0.0003(17) -0.0038(17)
C15' 0.0351(19) 0.0256(19) 0.0291(17) -0.0060(15) 0.0029(14) 0.0074(17)
C16' 0.0254(16) 0.030(2) 0.0237(15) -0.0019(14) 0.0040(13) -0.0019(16)

loop_
_atom_type_symbol
_atom_type_description
_atom_type_scat_dispersion_real
_atom_type_scat_dispersion_imag
_atom_type_scat_source
C C 0.0181 0.0091 'International Tables Vol C Tables 4.2.6.8 and 6.1.1.4'
H H 0.0000 0.0000 'International Tables Vol C Tables 4.2.6.8 and 6.1.1.4'
O O 0.0492 0.0322 'International Tables Vol C Tables 4.2.6.8 and 6.1.1.4'
F F 0.0727 0.0534 'International Tables Vol C Tables 4.2.6.8 and 6.1.1.4'

loop_
_exptl_crystal_face_index_h
_exptl_crystal_face_index_k
_exptl_crystal_face_index_l
_exptl_crystal_face_perp_dist
-1.00 0.00 0.00 0.075
1.00 0.00 0.00 0.075
0.00 1.00 0.00 0.175
0.00 -1.00 0.00 0.175
0.00 0.00 1.00 0.040
0.00 0.00 -1.00 0.040

loop_
_geom_angle_atom_site_label_1
_geom_angle_atom_site_label_2
_geom_angle_atom_site_label_3
_geom_angle
O1 C1 C2 129.1(3)
O1 C1 C7A 125.7(3)
C2 C1 C7A 105.2(3)
C3 C2 F2 126.8(3)
C3 C2 C1 113.1(3)
F2 C2 C1 119.9(3)
C2 C3 C3A 111.2(3)
C2 C3 H3 125(2)
C3A C3 H3 123(2)
C3 C3A C4 114.4(3)
C3 C3A C7A 103.7(3)
C4 C3A C7A 114.9(3)
C3 C3A H3A 107.8(18)
C4 C3A H3A 106.7(19)
C7A C3A H3A 109.1(19)
C5 C4 C3A 112.0(3)
C5 C4 H41 110(2)
C3A C4 H41 110(2)
C5 C4 H42 107(2)
C3A C4 H42 107(2)
H41 C4 H42 110(3)
F5 C5 C4 109.9(3)
F5 C5 C6 108.0(3)
C4 C5 C6 110.2(3)
F5 C5 H5 109(2)
C4 C5 H5 108(2)
C6 C5 H5 112(3)
C7 C6 F6 120.0(3)
C7 C6 C5 127.0(3)
F6 C6 C5 113.0(3)
C6 C7 C11 121.8(3)
C6 C7 C7A 120.3(3)
C11 C7 C7A 117.5(3)
F7A C7A C7 109.8(2)
F7A C7A C1 108.3(2)
C7 C7A C1 108.5(3)
F7A C7A C3A 110.5(3)
C7 C7A C3A 114.9(3)
C1 C7A C3A 104.5(3)
C16 C11 C12 116.7(3)
C16 C11 C7 121.8(3)
C12 C11 C7 121.5(3)
F12 C12 C13 118.4(3)
F12 C12 C11 120.0(3)
C13 C12 C11 121.6(3)
F13 C13 C14 119.2(3)
F13 C13 C12 120.6(3)
C14 C13 C12 120.2(3)
F14 C14 C13 120.4(3)
F14 C14 C15 120.0(3)
C13 C14 C15 119.5(3)
F15 C15 C14 119.8(3)
F15 C15 C16 120.6(3)
C14 C15 C16 119.6(3)
F16 C16 C15 118.1(3)
F16 C16 C11 119.5(3)
C15 C16 C11 122.4(3)
O1' C1' C2' 129.8(3)
O1' C1' C7A' 125.6(3)
C2' C1' C7A' 104.7(3)
C3' C2' F2' 127.5(3)
C3' C2' C1' 112.4(3)
F2' C2' C1' 119.9(3)
C2' C3' C3A' 111.8(3)
C2' C3' H3' 128(2)
C3A' C3' H3' 120(2)
C3' C3A' C4' 115.7(3)
C3' C3A' C7A' 102.8(3)
C4' C3A' C7A' 115.2(3)
C3' C3A' H3A' 106.6(17)
C4' C3A' H3A' 110.2(18)
C7A' C3A' H3A' 105.5(18)
C5' C4' C3A' 111.5(3)
C5' C4' H41' 107.7(19)
C3A' C4' H41' 109.7(19)
C5' C4' H42' 108.0(19)
C3A' C4' H42' 111(2)
H41' C4' H42' 109(3)
F5' C5' C6' 107.8(3)
F5' C5' C4' 110.0(3)
C6' C5' C4' 110.1(3)
F5' C5' H5' 107(2)
C6' C5' H5' 110(2)
C4' C5' H5' 112(2)
C7' C6' F6' 119.6(3)
C7' C6' C5' 127.4(3)
F6' C6' C5' 112.9(3)
C6' C7' C11' 121.5(3)
C6' C7' C7A' 120.3(3)
C11' C7' C7A' 118.2(3)
F7A' C7A' C7' 108.6(2)
F7A' C7A' C1' 108.8(3)
C7' C7A' C1' 109.2(2)
F7A' C7A' C3A' 111.5(3)
C7' C7A' C3A' 114.2(3)
C1' C7A' C3A' 104.3(3)
C16' C11' C12' 116.4(3)
C16' C11' C7' 123.5(3)
C12' C11' C7' 120.1(3)
F12' C12' C13' 118.9(3)
F12' C12' C11' 119.2(3)
C13' C12' C11' 121.9(3)
F13' C13' C14' 120.2(3)
F13' C13' C12' 120.1(3)
C14' C13' C12' 119.7(3)
F14' C14' C13' 120.0(3)
F14' C14' C15' 119.5(3)
C13' C14' C15' 120.5(3)
F15' C15' C16' 121.0(3)
F15' C15' C14' 120.1(3)
C16' C15' C14' 118.9(3)
F16' C16' C15' 117.9(3)
F16' C16' C11' 119.4(3)
C15' C16' C11' 122.6(3)

loop_
_geom_bond_atom_site_label_1
_geom_bond_atom_site_label_2
_geom_bond_distance
O1 C1 1.212(4)
F2 C2 1.347(4)
F5 C5 1.396(4)
F6 C6 1.353(4)
F7A C7A 1.396(3)
F12 C12 1.339(4)
F13 C13 1.340(4)
F14 C14 1.336(4)
F15 C15 1.348(4)
F16 C16 1.348(4)
C1 C2 1.449(5)
C1 C7A 1.542(5)
C2 C3 1.328(5)
C3 C3A 1.505(5)
C3 H3 1.00(4)
C3A C4 1.522(5)
C3A C7A 1.548(5)
C3A H3A 1.01(3)
C4 C5 1.505(5)
C4 H41 0.99(4)
C4 H42 0.97(4)
C5 C6 1.507(5)
C5 H5 0.91(4)
C6 C7 1.303(4)
C7 C11 1.498(5)
C7 C7A 1.510(4)
C11 C16 1.380(5)
C11 C12 1.395(4)
C12 C13 1.377(5)
C13 C14 1.375(5)
C14 C15 1.378(5)
C15 C16 1.379(5)
O1' C1' 1.211(4)
F2' C2' 1.343(4)
F5' C5' 1.393(4)
F6' C6' 1.339(3)
F7A' C7A' 1.399(3)
F12' C12' 1.335(4)
F13' C13' 1.344(4)
F14' C14' 1.343(4)
F15' C15' 1.338(4)
F16' C16' 1.346(4)
C1' C2' 1.459(5)
C1' C7A' 1.531(5)
C2' C3' 1.316(5)
C3' C3A' 1.503(5)
C3' H3' 0.95(3)
C3A' C4' 1.519(5)
C3A' C7A' 1.545(5)
C3A' H3A' 1.01(3)
C4' C5' 1.508(4)
C4' H41' 1.00(3)
C4' H42' 0.95(4)
C5' C6' 1.493(5)
C5' H5' 0.93(3)
C6' C7' 1.318(4)
C7' C11' 1.494(4)
C7' C7A' 1.508(4)
C11' C16' 1.382(5)
C11' C12' 1.395(5)
C12' C13' 1.374(5)
C13' C14' 1.367(5)
C14' C15' 1.378(5)
C15' C16' 1.377(5)
